data_4102727
loop_
_publ_author_name
'Yu Li'
'Mira Josowicz'
'Laren M. Tolbert'

_publ_section_title
;
 Diferrocenyl Molecular Wires. The Role of Heteroatom Linkers
;
_journal_name_full 'Journal of the American Chemical Society'
_journal_page_first 10374
_journal_page_last 10382
_journal_paper_doi 10.1021/ja101585z
_journal_volume 132
_journal_year 2010
_chemical_formula_moiety 'C24 H22 Fe2 S'
_chemical_formula_sum 'C24 H22 Fe2 S'
_chemical_formula_weight 454.18
_chemical_name_systematic
; 
 ? 
;
_space_group_IT_number 15
_symmetry_cell_setting monoclinic
_symmetry_space_group_name_Hall '-C 2yc'
_symmetry_space_group_name_H-M 'C 1 2/c 1'
_atom_sites_solution_hydrogens geom
_atom_sites_solution_primary direct
_atom_sites_solution_secondary difmap
_audit_creation_method SHELXL-97
_cell_angle_alpha 90.00
_cell_angle_beta 99.155(2)
_cell_angle_gamma 90.00
_cell_formula_units_Z 8
_cell_length_a 26.376(3)
_cell_length_b 7.7075(8)
_cell_length_c 19.705(2)
_cell_measurement_reflns_used 8009
_cell_measurement_temperature 173(2)
_cell_measurement_theta_max 28.15
_cell_measurement_theta_min 2.76
_cell_volume 3954.9(7)
_computing_cell_refinement 'Bruker SMART'
_computing_data_collection 'Bruker SMART'
_computing_data_reduction 'Bruker SAINT'
_computing_molecular_graphics 'Bruker SHELXTL'
_computing_publication_material 'Bruker SHELXTL'
_computing_structure_refinement 'SHELXL-97 (Sheldrick, 1997)'
_computing_structure_solution 'SHELXS-97 (Sheldrick, 1990)'
_diffrn_ambient_temperature 173(2)
_diffrn_measured_fraction_theta_full 0.999
_diffrn_measured_fraction_theta_max 0.999
_diffrn_measurement_device_type 'CCD area detector'
_diffrn_measurement_method 'phi and omega scans'
_diffrn_radiation_monochromator graphite
_diffrn_radiation_source 'fine-focus sealed tube'
_diffrn_radiation_type MoK\a
_diffrn_radiation_wavelength 0.71073
_diffrn_reflns_av_R_equivalents 0.0381
_diffrn_reflns_av_sigmaI/netI 0.0269
_diffrn_reflns_limit_h_max 35
_diffrn_reflns_limit_h_min -35
_diffrn_reflns_limit_k_max 10
_diffrn_reflns_limit_k_min -10
_diffrn_reflns_limit_l_max 26
_diffrn_reflns_limit_l_min -26
_diffrn_reflns_number 28338
_diffrn_reflns_theta_full 28.35
_diffrn_reflns_theta_max 28.35
_diffrn_reflns_theta_min 1.56
_exptl_absorpt_coefficient_mu 1.578
_exptl_absorpt_correction_T_max 0.8841
_exptl_absorpt_correction_T_min 0.5370
_exptl_absorpt_correction_type multi-scan
_exptl_absorpt_process_details SADABS
_exptl_crystal_colour red
_exptl_crystal_density_diffrn 1.526
_exptl_crystal_density_method 'not measured'
_exptl_crystal_description plate
_exptl_crystal_F_000 1872
_exptl_crystal_size_max 0.45
_exptl_crystal_size_mid 0.23
_exptl_crystal_size_min 0.08
_refine_diff_density_max 0.781
_refine_diff_density_min -0.249
_refine_diff_density_rms 0.078
_refine_ls_extinction_method none
_refine_ls_goodness_of_fit_ref 1.044
_refine_ls_hydrogen_treatment constr
_refine_ls_matrix_type full
_refine_ls_number_parameters 332
_refine_ls_number_reflns 4947
_refine_ls_number_restraints 0
_refine_ls_restrained_S_all 1.044
_refine_ls_R_factor_all 0.0440
_refine_ls_R_factor_gt 0.0367
_refine_ls_shift/su_max 0.001
_refine_ls_shift/su_mean 0.000
_refine_ls_structure_factor_coef Fsqd
_refine_ls_weighting_details 'calc w=1/[\s^2^(Fo^2^)+(0.0489P)^2^+4.2592P] where P=(Fo^2^+2Fc^2^)/3'
_refine_ls_weighting_scheme calc
_refine_ls_wR_factor_gt 0.0881
_refine_ls_wR_factor_ref 0.0925
_reflns_number_gt 4272
_reflns_number_total 4947
_reflns_threshold_expression >2sigma(I)
_cod_data_source_file ja101585z_si_002.cif
_cod_data_source_block ylsees
_cod_original_cell_volume 3955.0(7)
_cod_database_code 4102727

loop_
_symmetry_equiv_pos_as_xyz
'x, y, z'
'-x, y, -z+1/2'
'x+1/2, y+1/2, z'
'-x+1/2, y+1/2, -z+1/2'
'-x, -y, -z'
'x, -y, z-1/2'
'-x+1/2, -y+1/2, -z'
'x+1/2, -y+1/2, z-1/2'

loop_
_atom_site_label
_atom_site_type_symbol
_atom_site_fract_x
_atom_site_fract_y
_atom_site_fract_z
_atom_site_U_iso_or_equiv
_atom_site_adp_type
_atom_site_occupancy
_atom_site_symmetry_multiplicity
_atom_site_calc_flag
Fe1 Fe 0.211782(11) -0.16130(3) 0.118155(14) 0.02113(9) Uani 1 1 d
Fe2 Fe 0.065140(11) 0.66448(4) 0.409573(15) 0.02500(9) Uani 1 1 d
S1 S 0.05139(2) 0.19778(9) 0.20165(4) 0.04349(17) Uani 1 1 d
C1 C 0.18320(13) -0.3712(4) 0.16109(16) 0.0493(7) Uani 1 1 d
H1 H 0.1502(14) -0.404(5) 0.1482(18) 0.067(10) Uiso 1 1 d
C2 C 0.22643(12) -0.4204(3) 0.13213(12) 0.0421(6) Uani 1 1 d
H2 H 0.2276(10) -0.500(4) 0.0980(14) 0.038(7) Uiso 1 1 d
C3 C 0.26845(11) -0.3222(3) 0.16428(14) 0.0429(6) Uani 1 1 d
H3 H 0.3008(13) -0.327(4) 0.1572(17) 0.056(10) Uiso 1 1 d
C4 C 0.25134(12) -0.2128(3) 0.21308(13) 0.0469(7) Uani 1 1 d
H4 H 0.2710(11) -0.133(4) 0.2414(16) 0.051(8) Uiso 1 1 d
C5 C 0.19880(13) -0.2431(4) 0.21147(13) 0.0505(7) Uani 1 1 d
H5 H 0.1773(12) -0.183(4) 0.2347(17) 0.052(9) Uiso 1 1 d
C6 C 0.15355(8) -0.0621(3) 0.04954(10) 0.0241(4) Uani 1 1 d
H6 H 0.1213(9) -0.106(3) 0.0412(12) 0.027(6) Uiso 1 1 d
C7 C 0.19524(8) -0.1077(3) 0.01558(10) 0.0266(4) Uani 1 1 d
H7 H 0.1943(10) -0.186(3) -0.0201(14) 0.034(7) Uiso 1 1 d
C8 C 0.23872(9) -0.0119(3) 0.04587(11) 0.0289(4) Uani 1 1 d
H8 H 0.2721(9) -0.018(3) 0.0357(12) 0.030(6) Uiso 1 1 d
C9 C 0.22416(8) 0.0937(2) 0.09883(11) 0.0254(4) Uani 1 1 d
H9 H 0.2459(9) 0.170(3) 0.1302(13) 0.025(6) Uiso 1 1 d
C10 C 0.17114(7) 0.0642(2) 0.10124(10) 0.0213(4) Uani 1 1 d
C11 C 0.14171(7) 0.1409(2) 0.15035(10) 0.0227(4) Uani 1 1 d
H11 H 0.1601(9) 0.202(3) 0.1851(13) 0.025(6) Uiso 1 1 d
C12 C 0.09150(8) 0.1215(3) 0.14610(11) 0.0310(5) Uani 1 1 d
H12 H 0.0725(9) 0.058(3) 0.1085(13) 0.035(7) Uiso 1 1 d
C13 C 0.08961(8) 0.3332(3) 0.25947(12) 0.0301(4) Uani 1 1 d
H13 H 0.1103(9) 0.415(3) 0.2422(12) 0.030(6) Uiso 1 1 d
C14 C 0.08318(8) 0.3357(3) 0.32503(12) 0.0288(4) Uani 1 1 d
H14 H 0.0627(10) 0.253(4) 0.3420(13) 0.037(7) Uiso 1 1 d
C15 C 0.10483(8) 0.4604(3) 0.37699(11) 0.0278(4) Uani 1 1 d
C16 C 0.10161(9) 0.4458(3) 0.44871(12) 0.0364(5) Uani 1 1 d
H16 H 0.0850(12) 0.353(4) 0.4685(17) 0.055(9) Uiso 1 1 d
C17 C 0.12508(10) 0.5936(4) 0.48275(13) 0.0453(7) Uani 1 1 d
H17 H 0.1264(11) 0.617(4) 0.5306(16) 0.050(8) Uiso 1 1 d
C18 C 0.14239(10) 0.6997(4) 0.43392(15) 0.0457(7) Uani 1 1 d
H18 H 0.1596(12) 0.802(4) 0.4416(16) 0.053(9) Uiso 1 1 d
C19 C 0.13003(9) 0.6196(3) 0.36844(14) 0.0360(5) Uani 1 1 d
H19 H 0.1344(12) 0.668(4) 0.3265(17) 0.054(9) Uiso 1 1 d
C20 C -0.01130(10) 0.6434(4) 0.41585(14) 0.0420(6) Uani 1 1 d
H20 H -0.0271(10) 0.543(4) 0.4306(15) 0.044(8) Uiso 1 1 d
C21 C 0.01147(10) 0.7804(4) 0.45841(14) 0.0443(6) Uani 1 1 d
H21 H 0.0138(11) 0.782(4) 0.5046(16) 0.046(8) Uiso 1 1 d
C22 C 0.03173(11) 0.8998(4) 0.41666(15) 0.0461(7) Uani 1 1 d
H22 H 0.0499(12) 0.990(4) 0.4281(16) 0.053(9) Uiso 1 1 d
C23 C 0.02190(11) 0.8387(3) 0.34771(14) 0.0437(6) Uani 1 1 d
H23 H 0.0315(11) 0.888(4) 0.3103(17) 0.052(9) Uiso 1 1 d
C24 C -0.00481(9) 0.6811(3) 0.34780(13) 0.0387(5) Uani 1 1 d
H24 H -0.0147(10) 0.610(4) 0.3108(15) 0.042(7) Uiso 1 1 d

loop_
_atom_site_aniso_label
_atom_site_aniso_U_11
_atom_site_aniso_U_22
_atom_site_aniso_U_33
_atom_site_aniso_U_23
_atom_site_aniso_U_13
_atom_site_aniso_U_12
Fe1 0.02593(16) 0.01864(14) 0.01871(15) 0.00077(10) 0.00323(11) 0.00246(10)
Fe2 0.02893(17) 0.02400(15) 0.02139(16) -0.00337(10) 0.00185(11) 0.00775(11)
S1 0.0220(3) 0.0592(4) 0.0513(4) -0.0320(3) 0.0122(2) -0.0056(2)
C1 0.0588(18) 0.0387(13) 0.0511(16) 0.0245(12) 0.0105(14) -0.0064(12)
C2 0.0745(18) 0.0210(10) 0.0285(12) 0.0050(9) 0.0014(11) 0.0089(11)
C3 0.0480(15) 0.0395(13) 0.0374(13) 0.0078(10) -0.0052(11) 0.0179(11)
C4 0.074(2) 0.0344(12) 0.0250(12) 0.0002(10) -0.0139(12) 0.0139(13)
C5 0.084(2) 0.0452(14) 0.0276(12) 0.0170(11) 0.0237(13) 0.0249(14)
C6 0.0257(10) 0.0241(9) 0.0218(9) -0.0023(7) 0.0013(7) 0.0024(7)
C7 0.0375(11) 0.0242(9) 0.0189(9) 0.0004(8) 0.0069(8) 0.0070(8)
C8 0.0324(11) 0.0246(9) 0.0337(11) 0.0050(8) 0.0172(9) 0.0031(8)
C9 0.0263(10) 0.0189(8) 0.0322(11) -0.0018(8) 0.0082(8) -0.0012(7)
C10 0.0236(9) 0.0191(8) 0.0212(9) 0.0006(7) 0.0036(7) 0.0030(7)
C11 0.0234(9) 0.0222(8) 0.0219(9) -0.0065(7) 0.0018(7) 0.0009(7)
C12 0.0258(10) 0.0380(11) 0.0295(11) -0.0154(9) 0.0050(8) 0.0006(9)
C13 0.0238(10) 0.0301(10) 0.0381(12) -0.0121(9) 0.0102(9) -0.0017(8)
C14 0.0271(10) 0.0222(9) 0.0397(12) -0.0061(8) 0.0131(9) -0.0011(7)
C15 0.0263(10) 0.0274(10) 0.0305(11) -0.0044(8) 0.0075(8) 0.0070(8)
C16 0.0416(13) 0.0371(12) 0.0303(12) 0.0033(9) 0.0046(10) 0.0182(10)
C17 0.0417(13) 0.0575(16) 0.0322(13) -0.0129(12) -0.0082(10) 0.0268(12)
C18 0.0304(12) 0.0464(14) 0.0581(17) -0.0259(13) 0.0004(11) 0.0002(11)
C19 0.0321(12) 0.0352(11) 0.0430(13) -0.0100(10) 0.0128(10) -0.0046(9)
C20 0.0317(12) 0.0511(15) 0.0437(14) -0.0017(11) 0.0078(10) 0.0114(11)
C21 0.0428(14) 0.0574(16) 0.0324(13) -0.0095(11) 0.0047(10) 0.0248(12)
C22 0.0516(15) 0.0321(12) 0.0498(16) -0.0117(11) -0.0066(12) 0.0173(11)
C23 0.0556(16) 0.0353(12) 0.0368(14) 0.0052(10) -0.0034(12) 0.0178(11)
C24 0.0354(12) 0.0415(13) 0.0356(13) -0.0080(10) -0.0055(10) 0.0132(10)

loop_
_atom_type_symbol
_atom_type_description
_atom_type_scat_dispersion_real
_atom_type_scat_dispersion_imag
_atom_type_scat_source
C C 0.0033 0.0016 'International Tables Vol C Tables 4.2.6.8 and 6.1.1.4'
H H 0.0000 0.0000 'International Tables Vol C Tables 4.2.6.8 and 6.1.1.4'
S S 0.1246 0.1234 'International Tables Vol C Tables 4.2.6.8 and 6.1.1.4'
Fe Fe 0.3463 0.8444 'International Tables Vol C Tables 4.2.6.8 and 6.1.1.4'

loop_
_geom_angle_atom_site_label_1
_geom_angle_atom_site_label_2
_geom_angle_atom_site_label_3
_geom_angle
C5 Fe1 C1 40.88(13)
C5 Fe1 C6 120.24(11)
C1 Fe1 C6 106.66(11)
C5 Fe1 C4 40.42(13)
C1 Fe1 C4 68.29(13)
C6 Fe1 C4 155.73(10)
C5 Fe1 C9 121.69(10)
C1 Fe1 C9 158.34(11)
C6 Fe1 C9 68.83(8)
C4 Fe1 C9 106.65(10)
C5 Fe1 C3 67.91(12)
C1 Fe1 C3 67.90(13)
C6 Fe1 C3 161.70(10)
C4 Fe1 C3 40.41(11)
C9 Fe1 C3 122.78(10)
C5 Fe1 C7 157.27(12)
C1 Fe1 C7 122.68(11)
C6 Fe1 C7 40.83(8)
C4 Fe1 C7 161.67(12)
C9 Fe1 C7 68.61(8)
C3 Fe1 C7 126.15(10)
C5 Fe1 C10 104.66(9)
C1 Fe1 C10 121.82(11)
C6 Fe1 C10 41.21(7)
C4 Fe1 C10 119.76(9)
C9 Fe1 C10 40.90(8)
C3 Fe1 C10 156.69(10)
C7 Fe1 C10 69.03(8)
C5 Fe1 C2 68.23(11)
C1 Fe1 C2 40.42(12)
C6 Fe1 C2 124.39(10)
C4 Fe1 C2 68.08(10)
C9 Fe1 C2 159.18(10)
C3 Fe1 C2 40.29(11)
C7 Fe1 C2 109.70(9)
C10 Fe1 C2 159.50(10)
C5 Fe1 C8 159.39(12)
C1 Fe1 C8 159.09(11)
C6 Fe1 C8 68.50(9)
C4 Fe1 C8 124.55(12)
C9 Fe1 C8 40.81(8)
C3 Fe1 C8 109.96(11)
C7 Fe1 C8 40.49(9)
C10 Fe1 C8 68.81(8)
C2 Fe1 C8 124.38(10)
C22 Fe2 C16 154.09(11)
C22 Fe2 C18 107.08(12)
C16 Fe2 C18 68.00(12)
C22 Fe2 C23 40.93(11)
C16 Fe2 C23 163.90(10)
C18 Fe2 C23 119.83(13)
C22 Fe2 C19 125.48(12)
C16 Fe2 C19 68.46(11)
C18 Fe2 C19 40.84(10)
C23 Fe2 C19 107.45(12)
C22 Fe2 C17 119.16(11)
C16 Fe2 C17 40.66(11)
C18 Fe2 C17 40.02(13)
C23 Fe2 C17 153.90(12)
C19 Fe2 C17 68.25(11)
C22 Fe2 C21 40.11(13)
C16 Fe2 C21 120.44(11)
C18 Fe2 C21 125.03(11)
C23 Fe2 C21 68.22(12)
C19 Fe2 C21 162.24(11)
C17 Fe2 C21 107.59(10)
C22 Fe2 C20 67.93(12)
C16 Fe2 C20 108.83(11)
C18 Fe2 C20 162.80(11)
C23 Fe2 C20 67.99(12)
C19 Fe2 C20 155.40(10)
C17 Fe2 C20 126.65(12)
C21 Fe2 C20 40.70(11)
C22 Fe2 C24 67.98(10)
C16 Fe2 C24 127.26(10)
C18 Fe2 C24 154.92(13)
C23 Fe2 C24 40.24(11)
C19 Fe2 C24 120.61(11)
C17 Fe2 C24 164.22(13)
C21 Fe2 C24 68.01(10)
C20 Fe2 C24 40.28(11)
C22 Fe2 C15 162.99(11)
C16 Fe2 C15 41.14(9)
C18 Fe2 C15 68.53(9)
C23 Fe2 C15 125.75(10)
C19 Fe2 C15 40.62(9)
C17 Fe2 C15 68.78(9)
C21 Fe2 C15 155.75(11)
C20 Fe2 C15 121.04(10)
C24 Fe2 C15 108.60(9)
C12 S1 C13 105.49(10)
C2 C1 C5 108.0(3)
C2 C1 Fe1 70.51(14)
C5 C1 Fe1 69.49(15)
C1 C2 C3 107.7(2)
C1 C2 Fe1 69.08(14)
C3 C2 Fe1 69.71(13)
C4 C3 C2 108.4(3)
C4 C3 Fe1 69.41(14)
C2 C3 Fe1 69.99(14)
C5 C4 C3 108.0(3)
C5 C4 Fe1 69.53(14)
C3 C4 Fe1 70.19(14)
C4 C5 C1 108.0(2)
C4 C5 Fe1 70.06(15)
C1 C5 Fe1 69.63(14)
C7 C6 C10 108.43(18)
C7 C6 Fe1 70.10(12)
C10 C6 Fe1 69.91(11)
C8 C7 C6 108.00(18)
C8 C7 Fe1 69.90(12)
C6 C7 Fe1 69.07(11)
C7 C8 C9 108.23(18)
C7 C8 Fe1 69.61(11)
C9 C8 Fe1 69.33(11)
C8 C9 C10 108.29(18)
C8 C9 Fe1 69.86(11)
C10 C9 Fe1 69.68(10)
C9 C10 C6 107.06(17)
C9 C10 C11 125.86(17)
C6 C10 C11 126.97(18)
C9 C10 Fe1 69.42(10)
C6 C10 Fe1 68.88(10)
C11 C10 Fe1 123.92(13)
C12 C11 C10 123.04(18)
C11 C12 S1 128.65(17)
C14 C13 S1 119.59(17)
C13 C14 C15 126.7(2)
C19 C15 C16 106.7(2)
C19 C15 C14 128.9(2)
C16 C15 C14 124.3(2)
C19 C15 Fe2 69.24(12)
C16 C15 Fe2 68.78(12)
C14 C15 Fe2 124.44(15)
C17 C16 C15 108.3(2)
C17 C16 Fe2 69.91(14)
C15 C16 Fe2 70.08(12)
C18 C17 C16 108.2(2)
C18 C17 Fe2 69.91(15)
C16 C17 Fe2 69.42(13)
C17 C18 C19 108.6(2)
C17 C18 Fe2 70.06(15)
C19 C18 Fe2 69.62(14)
C15 C19 C18 108.2(2)
C15 C19 Fe2 70.14(12)
C18 C19 Fe2 69.55(14)
C24 C20 C21 107.7(3)
C24 C20 Fe2 69.87(15)
C21 C20 Fe2 69.43(15)
C22 C21 C20 107.9(2)
C22 C21 Fe2 69.57(15)
C20 C21 Fe2 69.87(14)
C21 C22 C23 108.4(3)
C21 C22 Fe2 70.32(14)
C23 C22 Fe2 69.75(14)
C24 C23 C22 107.5(3)
C24 C23 Fe2 70.26(14)
C22 C23 Fe2 69.31(14)
C23 C24 C20 108.4(2)
C23 C24 Fe2 69.50(14)
C20 C24 Fe2 69.86(14)

loop_
_geom_bond_atom_site_label_1
_geom_bond_atom_site_label_2
_geom_bond_distance
Fe1 C5 2.024(2)
Fe1 C1 2.026(2)
Fe1 C6 2.027(2)
Fe1 C4 2.031(2)
Fe1 C9 2.0378(19)
Fe1 C3 2.041(2)
Fe1 C7 2.041(2)
Fe1 C10 2.0412(18)
Fe1 C2 2.044(2)
Fe1 C8 2.045(2)
Fe2 C22 2.031(2)
Fe2 C16 2.031(2)
Fe2 C18 2.036(3)
Fe2 C23 2.036(2)
Fe2 C19 2.037(2)
Fe2 C17 2.038(2)
Fe2 C21 2.040(2)
Fe2 C20 2.046(3)
Fe2 C24 2.046(2)
Fe2 C15 2.0486(19)
S1 C12 1.741(2)
S1 C13 1.743(2)
C1 C2 1.406(4)
C1 C5 1.414(4)
C2 C3 1.407(4)
C3 C4 1.406(4)
C4 C5 1.401(4)
C6 C7 1.419(3)
C6 C10 1.432(3)
C7 C8 1.414(3)
C8 C9 1.424(3)
C9 C10 1.425(3)
C10 C11 1.459(3)
C11 C12 1.322(3)
C13 C14 1.329(3)
C14 C15 1.454(3)
C15 C19 1.418(3)
C15 C16 1.434(3)
C16 C17 1.414(4)
C17 C18 1.394(4)
C18 C19 1.421(4)
C20 C24 1.409(4)
C20 C21 1.421(4)
C21 C22 1.396(4)
C22 C23 1.422(4)
C23 C24 1.405(4)

loop_
_geom_torsion_atom_site_label_1
_geom_torsion_atom_site_label_2
_geom_torsion_atom_site_label_3
_geom_torsion_atom_site_label_4
_geom_torsion
C5 Fe1 C1 C2 -118.9(3)
C6 Fe1 C1 C2 123.92(16)
C4 Fe1 C1 C2 -81.24(18)
C9 Fe1 C1 C2 -161.6(2)
C3 Fe1 C1 C2 -37.54(16)
C7 Fe1 C1 C2 82.19(19)
C10 Fe1 C1 C2 166.32(14)
C8 Fe1 C1 C2 50.7(4)
C6 Fe1 C1 C5 -117.22(17)
C4 Fe1 C1 C5 37.61(17)
C9 Fe1 C1 C5 -42.8(4)
C3 Fe1 C1 C5 81.32(19)
C7 Fe1 C1 C5 -158.95(16)
C10 Fe1 C1 C5 -74.8(2)
C2 Fe1 C1 C5 118.9(3)
C8 Fe1 C1 C5 169.6(3)
C5 C1 C2 C3 -0.4(3)
Fe1 C1 C2 C3 59.25(17)
C5 C1 C2 Fe1 -59.60(17)
C5 Fe1 C2 C1 38.11(19)
C6 Fe1 C2 C1 -74.45(19)
C4 Fe1 C2 C1 81.8(2)
C9 Fe1 C2 C1 160.9(3)
C3 Fe1 C2 C1 119.2(2)
C7 Fe1 C2 C1 -117.66(18)
C10 Fe1 C2 C1 -35.0(3)
C8 Fe1 C2 C1 -160.45(17)
C5 Fe1 C2 C3 -81.08(19)
C1 Fe1 C2 C3 -119.2(2)
C6 Fe1 C2 C3 166.36(15)
C4 Fe1 C2 C3 -37.38(18)
C9 Fe1 C2 C3 41.7(3)
C7 Fe1 C2 C3 123.14(17)
C10 Fe1 C2 C3 -154.2(2)
C8 Fe1 C2 C3 80.36(19)
C1 C2 C3 C4 0.1(3)
Fe1 C2 C3 C4 58.99(17)
C1 C2 C3 Fe1 -58.85(17)
C5 Fe1 C3 C4 -37.73(19)
C1 Fe1 C3 C4 -82.0(2)
C6 Fe1 C3 C4 -158.0(3)
C9 Fe1 C3 C4 76.7(2)
C7 Fe1 C3 C4 162.83(17)
C10 Fe1 C3 C4 37.7(4)
C2 Fe1 C3 C4 -119.7(3)
C8 Fe1 C3 C4 120.29(18)
C5 Fe1 C3 C2 81.94(19)
C1 Fe1 C3 C2 37.65(17)
C6 Fe1 C3 C2 -38.3(4)
C4 Fe1 C3 C2 119.7(3)
C9 Fe1 C3 C2 -163.67(15)
C7 Fe1 C3 C2 -77.50(19)
C10 Fe1 C3 C2 157.4(2)
C8 Fe1 C3 C2 -120.04(16)
C2 C3 C4 C5 0.1(3)
Fe1 C3 C4 C5 59.48(17)
C2 C3 C4 Fe1 -59.35(17)
C1 Fe1 C4 C5 -38.03(17)
C6 Fe1 C4 C5 44.4(3)
C9 Fe1 C4 C5 119.64(16)
C3 Fe1 C4 C5 -119.0(2)
C7 Fe1 C4 C5 -168.3(3)
C10 Fe1 C4 C5 77.18(18)
C2 Fe1 C4 C5 -81.72(18)
C8 Fe1 C4 C5 160.77(15)
C5 Fe1 C4 C3 119.0(2)
C1 Fe1 C4 C3 81.0(2)
C6 Fe1 C4 C3 163.4(2)
C9 Fe1 C4 C3 -121.36(17)
C7 Fe1 C4 C3 -49.3(4)
C10 Fe1 C4 C3 -163.82(16)
C2 Fe1 C4 C3 37.28(18)
C8 Fe1 C4 C3 -80.23(19)
C3 C4 C5 C1 -0.4(3)
Fe1 C4 C5 C1 59.54(17)
C3 C4 C5 Fe1 -59.89(17)
C2 C1 C5 C4 0.4(3)
Fe1 C1 C5 C4 -59.81(18)
C2 C1 C5 Fe1 60.25(17)
C1 Fe1 C5 C4 119.0(2)
C6 Fe1 C5 C4 -160.58(14)
C9 Fe1 C5 C4 -78.13(17)
C3 Fe1 C5 C4 37.72(16)
C7 Fe1 C5 C4 170.5(2)
C10 Fe1 C5 C4 -118.96(15)
C2 Fe1 C5 C4 81.31(17)
C8 Fe1 C5 C4 -50.4(3)
C6 Fe1 C5 C1 80.42(19)
C4 Fe1 C5 C1 -119.0(2)
C9 Fe1 C5 C1 162.87(16)
C3 Fe1 C5 C1 -81.28(19)
C7 Fe1 C5 C1 51.5(3)
C10 Fe1 C5 C1 122.04(17)
C2 Fe1 C5 C1 -37.69(18)
C8 Fe1 C5 C1 -169.4(3)
C5 Fe1 C6 C7 -163.40(14)
C1 Fe1 C6 C7 -121.05(15)
C4 Fe1 C6 C7 165.0(2)
C9 Fe1 C6 C7 81.37(13)
C3 Fe1 C6 C7 -51.3(4)
C10 Fe1 C6 C7 119.37(17)
C2 Fe1 C6 C7 -80.36(16)
C8 Fe1 C6 C7 37.41(12)
C5 Fe1 C6 C10 77.24(15)
C1 Fe1 C6 C10 119.58(14)
C4 Fe1 C6 C10 45.6(3)
C9 Fe1 C6 C10 -38.00(11)
C3 Fe1 C6 C10 -170.7(3)
C7 Fe1 C6 C10 -119.37(17)
C2 Fe1 C6 C10 160.27(13)
C8 Fe1 C6 C10 -81.96(12)
C10 C6 C7 C8 0.4(2)
Fe1 C6 C7 C8 -59.26(14)
C10 C6 C7 Fe1 59.62(13)
C5 Fe1 C7 C8 159.2(2)
C1 Fe1 C7 C8 -163.31(15)
C6 Fe1 C7 C8 119.49(17)
C4 Fe1 C7 C8 -40.7(3)
C9 Fe1 C7 C8 37.53(12)
C3 Fe1 C7 C8 -78.18(16)
C10 Fe1 C7 C8 81.54(12)
C2 Fe1 C7 C8 -120.29(14)
C5 Fe1 C7 C6 39.7(3)
C1 Fe1 C7 C6 77.20(16)
C4 Fe1 C7 C6 -160.2(3)
C9 Fe1 C7 C6 -81.95(12)
C3 Fe1 C7 C6 162.33(14)
C10 Fe1 C7 C6 -37.94(11)
C2 Fe1 C7 C6 120.22(14)
C8 Fe1 C7 C6 -119.49(17)
C6 C7 C8 C9 0.0(2)
Fe1 C7 C8 C9 -58.74(14)
C6 C7 C8 Fe1 58.74(14)
C5 Fe1 C8 C7 -157.1(3)
C1 Fe1 C8 C7 42.6(3)
C6 Fe1 C8 C7 -37.72(12)
C4 Fe1 C8 C7 165.59(13)
C9 Fe1 C8 C7 -119.79(17)
C3 Fe1 C8 C7 122.77(13)
C10 Fe1 C8 C7 -82.11(12)
C2 Fe1 C8 C7 80.07(16)
C5 Fe1 C8 C9 -37.3(3)
C1 Fe1 C8 C9 162.4(3)
C6 Fe1 C8 C9 82.08(13)
C4 Fe1 C8 C9 -74.62(16)
C3 Fe1 C8 C9 -117.43(14)
C7 Fe1 C8 C9 119.79(17)
C10 Fe1 C8 C9 37.68(12)
C2 Fe1 C8 C9 -160.14(14)
C7 C8 C9 C10 -0.4(2)
Fe1 C8 C9 C10 -59.28(14)
C7 C8 C9 Fe1 58.92(14)
C5 Fe1 C9 C8 165.49(15)
C1 Fe1 C9 C8 -163.0(3)
C6 Fe1 C9 C8 -81.21(14)
C4 Fe1 C9 C8 124.02(15)
C3 Fe1 C9 C8 82.85(16)
C7 Fe1 C9 C8 -37.24(13)
C10 Fe1 C9 C8 -119.49(18)
C2 Fe1 C9 C8 52.1(3)
C5 Fe1 C9 C10 -75.02(16)
C1 Fe1 C9 C10 -43.5(3)
C6 Fe1 C9 C10 38.28(11)
C4 Fe1 C9 C10 -116.49(14)
C3 Fe1 C9 C10 -157.66(13)
C7 Fe1 C9 C10 82.25(12)
C2 Fe1 C9 C10 171.6(2)
C8 Fe1 C9 C10 119.49(18)
C8 C9 C10 C6 0.6(2)
Fe1 C9 C10 C6 -58.82(13)
C8 C9 C10 C11 177.05(18)
Fe1 C9 C10 C11 117.66(19)
C8 C9 C10 Fe1 59.39(14)
C7 C6 C10 C9 -0.6(2)
Fe1 C6 C10 C9 59.16(13)
C7 C6 C10 C11 -177.00(18)
Fe1 C6 C10 C11 -117.26(19)
C7 C6 C10 Fe1 -59.74(14)
C5 Fe1 C10 C9 121.83(15)
C1 Fe1 C10 C9 162.59(15)
C6 Fe1 C10 C9 -118.74(17)
C4 Fe1 C10 C9 81.02(16)
C3 Fe1 C10 C9 53.9(3)
C7 Fe1 C10 C9 -81.14(13)
C2 Fe1 C10 C9 -171.4(2)
C8 Fe1 C10 C9 -37.60(12)
C5 Fe1 C10 C6 -119.43(15)
C1 Fe1 C10 C6 -78.67(16)
C4 Fe1 C10 C6 -160.23(15)
C9 Fe1 C10 C6 118.74(17)
C3 Fe1 C10 C6 172.6(3)
C7 Fe1 C10 C6 37.61(12)
C2 Fe1 C10 C6 -52.7(3)
C8 Fe1 C10 C6 81.14(13)
C5 Fe1 C10 C11 1.7(2)
C1 Fe1 C10 C11 42.5(2)
C6 Fe1 C10 C11 121.1(2)
C4 Fe1 C10 C11 -39.1(2)
C9 Fe1 C10 C11 -120.1(2)
C3 Fe1 C10 C11 -66.3(3)
C7 Fe1 C10 C11 158.76(18)
C2 Fe1 C10 C11 68.4(3)
C8 Fe1 C10 C11 -157.71(18)
C9 C10 C11 C12 173.5(2)
C6 C10 C11 C12 -10.8(3)
Fe1 C10 C11 C12 -98.6(2)
C10 C11 C12 S1 177.61(17)
C13 S1 C12 C11 7.9(3)
C12 S1 C13 C14 -142.85(19)
S1 C13 C14 C15 -168.38(17)
C13 C14 C15 C19 11.1(4)
C13 C14 C15 C16 -172.4(2)
C13 C14 C15 Fe2 101.2(2)
C22 Fe2 C15 C19 40.3(4)
C16 Fe2 C15 C19 -118.5(2)
C18 Fe2 C15 C19 -37.80(16)
C23 Fe2 C15 C19 74.25(19)
C17 Fe2 C15 C19 -80.91(17)
C21 Fe2 C15 C19 -166.8(2)
C20 Fe2 C15 C19 158.17(16)
C24 Fe2 C15 C19 115.65(16)
C22 Fe2 C15 C16 158.8(3)
C18 Fe2 C15 C16 80.70(17)
C23 Fe2 C15 C16 -167.25(16)
C19 Fe2 C15 C16 118.5(2)
C17 Fe2 C15 C16 37.59(16)
C21 Fe2 C15 C16 -48.3(3)
C20 Fe2 C15 C16 -83.33(17)
C24 Fe2 C15 C16 -125.85(16)
C22 Fe2 C15 C14 -83.4(4)
C16 Fe2 C15 C14 117.9(2)
C18 Fe2 C15 C14 -161.4(2)
C23 Fe2 C15 C14 -49.4(2)
C19 Fe2 C15 C14 -123.6(3)
C17 Fe2 C15 C14 155.5(2)
C21 Fe2 C15 C14 69.6(3)
C20 Fe2 C15 C14 34.5(2)
C24 Fe2 C15 C14 -8.0(2)
C19 C15 C16 C17 -0.6(2)
C14 C15 C16 C17 -177.7(2)
Fe2 C15 C16 C17 -59.69(15)
C19 C15 C16 Fe2 59.09(15)
C14 C15 C16 Fe2 -118.0(2)
C22 Fe2 C16 C17 -46.7(3)
C18 Fe2 C16 C17 37.14(16)
C23 Fe2 C16 C17 159.4(4)
C19 Fe2 C16 C17 81.27(17)
C21 Fe2 C16 C17 -81.59(19)
C20 Fe2 C16 C17 -124.82(17)
C24 Fe2 C16 C17 -165.93(16)
C15 Fe2 C16 C17 119.2(2)
C22 Fe2 C16 C15 -166.0(2)
C18 Fe2 C16 C15 -82.09(15)
C23 Fe2 C16 C15 40.2(5)
C19 Fe2 C16 C15 -37.96(13)
C17 Fe2 C16 C15 -119.2(2)
C21 Fe2 C16 C15 159.18(14)
C20 Fe2 C16 C15 115.95(15)
C24 Fe2 C16 C15 74.84(18)
C15 C16 C17 C18 0.4(3)
Fe2 C16 C17 C18 -59.37(17)
C15 C16 C17 Fe2 59.79(15)
C22 Fe2 C17 C18 -81.87(18)
C16 Fe2 C17 C18 119.5(2)
C23 Fe2 C17 C18 -47.7(3)
C19 Fe2 C17 C18 37.67(14)
C21 Fe2 C17 C18 -123.98(16)
C20 Fe2 C17 C18 -164.92(15)
C24 Fe2 C17 C18 164.8(3)
C15 Fe2 C17 C18 81.47(15)
C22 Fe2 C17 C16 158.64(16)
C18 Fe2 C17 C16 -119.5(2)
C23 Fe2 C17 C16 -167.2(2)
C19 Fe2 C17 C16 -81.82(16)
C21 Fe2 C17 C16 116.53(17)
C20 Fe2 C17 C16 75.59(18)
C24 Fe2 C17 C16 45.3(4)
C15 Fe2 C17 C16 -38.02(14)
C16 C17 C18 C19 -0.1(3)
Fe2 C17 C18 C19 -59.14(18)
C16 C17 C18 Fe2 59.07(16)
C22 Fe2 C18 C17 115.26(16)
C16 Fe2 C18 C17 -37.71(15)
C23 Fe2 C18 C17 157.96(15)
C19 Fe2 C18 C17 -119.8(2)
C21 Fe2 C18 C17 74.88(19)
C20 Fe2 C18 C17 44.9(4)
C24 Fe2 C18 C17 -170.3(2)
C15 Fe2 C18 C17 -82.16(16)
C22 Fe2 C18 C19 -124.97(17)
C16 Fe2 C18 C19 82.06(17)
C23 Fe2 C18 C19 -82.26(18)
C17 Fe2 C18 C19 119.8(2)
C21 Fe2 C18 C19 -165.35(16)
C20 Fe2 C18 C19 164.7(3)
C24 Fe2 C18 C19 -50.6(3)
C15 Fe2 C18 C19 37.61(15)
C16 C15 C19 C18 0.5(3)
C14 C15 C19 C18 177.5(2)
Fe2 C15 C19 C18 59.35(17)
C16 C15 C19 Fe2 -58.80(15)
C14 C15 C19 Fe2 118.1(2)
C17 C18 C19 C15 -0.3(3)
Fe2 C18 C19 C15 -59.72(16)
C17 C18 C19 Fe2 59.42(17)
C22 Fe2 C19 C15 -166.58(14)
C16 Fe2 C19 C15 38.43(14)
C18 Fe2 C19 C15 119.3(2)
C23 Fe2 C19 C15 -125.03(15)
C17 Fe2 C19 C15 82.33(16)
C21 Fe2 C19 C15 162.0(3)
C20 Fe2 C19 C15 -49.9(3)
C24 Fe2 C19 C15 -83.08(17)
C22 Fe2 C19 C18 74.1(2)
C16 Fe2 C19 C18 -80.84(18)
C23 Fe2 C19 C18 115.69(18)
C17 Fe2 C19 C18 -36.94(18)
C21 Fe2 C19 C18 42.8(4)
C20 Fe2 C19 C18 -169.2(3)
C24 Fe2 C19 C18 157.65(17)
C15 Fe2 C19 C18 -119.3(2)
C22 Fe2 C20 C24 81.53(17)
C16 Fe2 C20 C24 -125.94(15)
C18 Fe2 C20 C24 157.8(4)
C23 Fe2 C20 C24 37.20(15)
C19 Fe2 C20 C24 -46.7(3)
C17 Fe2 C20 C24 -167.76(15)
C21 Fe2 C20 C24 118.9(2)
C15 Fe2 C20 C24 -82.28(17)
C22 Fe2 C20 C21 -37.41(17)
C16 Fe2 C20 C21 115.12(17)
C18 Fe2 C20 C21 38.8(5)
C23 Fe2 C20 C21 -81.74(18)
C19 Fe2 C20 C21 -165.7(2)
C17 Fe2 C20 C21 73.3(2)
C24 Fe2 C20 C21 -118.9(2)
C15 Fe2 C20 C21 158.78(15)
C24 C20 C21 C22 -0.2(3)
Fe2 C20 C21 C22 59.40(17)
C24 C20 C21 Fe2 -59.61(17)
C16 Fe2 C21 C22 157.19(16)
C18 Fe2 C21 C22 74.0(2)
C23 Fe2 C21 C22 -37.96(16)
C19 Fe2 C21 C22 41.2(4)
C17 Fe2 C21 C22 114.64(18)
C20 Fe2 C21 C22 -119.1(2)
C24 Fe2 C21 C22 -81.48(17)
C15 Fe2 C21 C22 -168.1(2)
C22 Fe2 C21 C20 119.1(2)
C16 Fe2 C21 C20 -83.73(18)
C18 Fe2 C21 C20 -166.92(17)
C23 Fe2 C21 C20 81.12(17)
C19 Fe2 C21 C20 160.3(3)
C17 Fe2 C21 C20 -126.28(18)
C24 Fe2 C21 C20 37.60(16)
C15 Fe2 C21 C20 -49.0(3)
C20 C21 C22 C23 0.0(3)
Fe2 C21 C22 C23 59.56(18)
C20 C21 C22 Fe2 -59.59(17)
C16 Fe2 C22 C21 -49.9(3)
C18 Fe2 C22 C21 -124.57(17)
C23 Fe2 C22 C21 119.3(3)
C19 Fe2 C22 C21 -165.72(15)
C17 Fe2 C22 C21 -82.8(2)
C20 Fe2 C22 C21 37.95(16)
C24 Fe2 C22 C21 81.56(18)
C15 Fe2 C22 C21 163.2(3)
C16 Fe2 C22 C23 -169.2(2)
C18 Fe2 C22 C23 116.1(2)
C19 Fe2 C22 C23 74.9(2)
C17 Fe2 C22 C23 157.86(19)
C21 Fe2 C22 C23 -119.3(3)
C20 Fe2 C22 C23 -81.38(19)
C24 Fe2 C22 C23 -37.78(18)
C15 Fe2 C22 C23 43.8(4)
C21 C22 C23 C24 0.3(3)
Fe2 C22 C23 C24 60.16(17)
C21 C22 C23 Fe2 -59.91(18)
C22 Fe2 C23 C24 -118.5(3)
C16 Fe2 C23 C24 44.4(5)
C18 Fe2 C23 C24 159.83(15)
C19 Fe2 C23 C24 117.05(16)
C17 Fe2 C23 C24 -166.9(2)
C21 Fe2 C23 C24 -81.26(18)
C20 Fe2 C23 C24 -37.23(16)
C15 Fe2 C23 C24 75.98(19)
C16 Fe2 C23 C22 162.9(4)
C18 Fe2 C23 C22 -81.7(2)
C19 Fe2 C23 C22 -124.48(19)
C17 Fe2 C23 C22 -48.4(4)
C21 Fe2 C23 C22 37.21(19)
C20 Fe2 C23 C22 81.2(2)
C24 Fe2 C23 C22 118.5(3)
C15 Fe2 C23 C22 -165.55(17)
C22 C23 C24 C20 -0.4(3)
Fe2 C23 C24 C20 59.18(17)
C22 C23 C24 Fe2 -59.56(17)
C21 C20 C24 C23 0.4(3)
Fe2 C20 C24 C23 -58.96(18)
C21 C20 C24 Fe2 59.33(17)
C22 Fe2 C24 C23 38.41(18)
C16 Fe2 C24 C23 -165.88(16)
C18 Fe2 C24 C23 -44.9(3)
C19 Fe2 C24 C23 -80.82(18)
C17 Fe2 C24 C23 158.5(3)
C21 Fe2 C24 C23 81.82(18)
C20 Fe2 C24 C23 119.8(2)
C15 Fe2 C24 C23 -123.81(16)
C22 Fe2 C24 C20 -81.39(18)
C16 Fe2 C24 C20 74.31(18)
C18 Fe2 C24 C20 -164.7(2)
C23 Fe2 C24 C20 -119.8(2)
C19 Fe2 C24 C20 159.38(15)
C17 Fe2 C24 C20 38.7(4)
C21 Fe2 C24 C20 -37.98(17)
C15 Fe2 C24 C20 116.38(16)
